data_7200945
loop_
_publ_author_name
'Song, Zhe'
'Gao, Hongze'
'Li, Guanghua'
'Yu, Yang'
'Shi, Zhan'
'Feng, Shouhua'

_publ_section_title
;
 Influence of noncovalent intermolecular interactions on crystal
 packing: syntheses and crystal structures of three layered
 Zn(ii)/1,2,4-triazole/carboxylate coordination polymers
;
_journal_issue 8
_journal_name_full CrystEngComm
_journal_page_first 1579
_journal_paper_doi 10.1039/b901445d
_journal_volume 11
_journal_year 2009
_chemical_formula_moiety 'C36 H25 F4 N12 O8.50 Zn4'
_chemical_formula_sum 'C36 H25 F4 N12 O8.5 Zn4'
_chemical_formula_weight 1099.16
_chemical_melting_point ?
_chemical_name_systematic
;
?
;
_space_group_IT_number 2
_symmetry_cell_setting triclinic
_symmetry_space_group_name_Hall '-P 1'
_symmetry_space_group_name_H-M 'P -1'
_atom_sites_solution_hydrogens geom
_atom_sites_solution_primary direct
_atom_sites_solution_secondary difmap
_audit_creation_method SHELXL-97
_cell_angle_alpha 78.835(2)
_cell_angle_beta 78.848(2)
_cell_angle_gamma 88.953(2)
_cell_formula_units_Z 2
_cell_length_a 9.7277(3)
_cell_length_b 9.7907(3)
_cell_length_c 23.6034(10)
_cell_measurement_reflns_used 10652
_cell_measurement_temperature 293(2)
_cell_measurement_theta_max 28.33
_cell_measurement_theta_min 2.13
_cell_volume 2163.39(13)
_computing_cell_refinement 'Bruker SMART'
_computing_data_collection 'Bruker SMART'
_computing_data_reduction 'Bruker SAINT'
_computing_molecular_graphics SHELXP-97
_computing_publication_material SHELXTL
_computing_structure_refinement 'SHELXL-97 (Sheldrick, 1997)'
_computing_structure_solution 'SHELXS-97 (Sheldrick, 1990)'
_diffrn_ambient_temperature 293(2)
_diffrn_detector_area_resol_mean 9.00cm
_diffrn_measured_fraction_theta_full 0.987
_diffrn_measured_fraction_theta_max 0.987
_diffrn_measurement_device_type 'CCD area detector'
_diffrn_measurement_method 'phi and omega scans'
_diffrn_radiation_monochromator graphite
_diffrn_radiation_source 'fine-focus sealed tube'
_diffrn_radiation_type MoK\a
_diffrn_radiation_wavelength 0.71073
_diffrn_reflns_av_R_equivalents 0.0420
_diffrn_reflns_av_sigmaI/netI 0.0998
_diffrn_reflns_limit_h_max 12
_diffrn_reflns_limit_h_min -12
_diffrn_reflns_limit_k_max 11
_diffrn_reflns_limit_k_min -13
_diffrn_reflns_limit_l_max 31
_diffrn_reflns_limit_l_min -22
_diffrn_reflns_number 15843
_diffrn_reflns_theta_full 28.33
_diffrn_reflns_theta_max 28.33
_diffrn_reflns_theta_min 2.13
_diffrn_standards_decay_% 0
_diffrn_standards_interval_count 0
_diffrn_standards_interval_time .
_diffrn_standards_number 0
_exptl_absorpt_coefficient_mu 2.273
_exptl_absorpt_correction_T_max 0.6744
_exptl_absorpt_correction_T_min 0.5551
_exptl_absorpt_correction_type empirical
_exptl_absorpt_process_details SADABS
_exptl_crystal_colour colourless
_exptl_crystal_density_diffrn 1.687
_exptl_crystal_density_meas ?
_exptl_crystal_density_method 'not measured'
_exptl_crystal_description block
_exptl_crystal_F_000 1098
_exptl_crystal_size_max 0.25
_exptl_crystal_size_mid 0.21
_exptl_crystal_size_min 0.17
_refine_diff_density_max 1.808
_refine_diff_density_min -1.548
_refine_diff_density_rms 0.152
_refine_ls_extinction_method none
_refine_ls_goodness_of_fit_ref 1.043
_refine_ls_hydrogen_treatment constr
_refine_ls_matrix_type full
_refine_ls_number_parameters 595
_refine_ls_number_reflns 10652
_refine_ls_number_restraints 66
_refine_ls_restrained_S_all 1.044
_refine_ls_R_factor_all 0.1204
_refine_ls_R_factor_gt 0.0656
_refine_ls_shift/su_max 0.001
_refine_ls_shift/su_mean 0.000
_refine_ls_structure_factor_coef Fsqd
_refine_ls_weighting_details 'calc w=1/[\s^2^(Fo^2^)+(0.0985P)^2^+1.1057P] where P=(Fo^2^+2Fc^2^)/3'
_refine_ls_weighting_scheme calc
_refine_ls_wR_factor_gt 0.1690
_refine_ls_wR_factor_ref 0.2021
_reflns_number_gt 6230
_reflns_number_total 10652
_reflns_threshold_expression >2sigma(I)
_cod_data_source_file b901445d.txt
_cod_data_source_block compound2
_cod_depositor_comments
;
The following automatic conversions were performed:

'_chemical_melting_point' value 'not measured' was changed to '?' -
the value is undefined or not given.

Automatic conversion script
Id: cif_fix_values 1646 2011-03-28 12:23:43Z adriana 

The following automatic conversions were performed:

'_exptl_crystal_density_meas' value 'none' was changed to '?' - the
value is perceived as not measured.

Automatic conversion script
Id: cif_fix_values 3008 2015-01-20 13:52:24Z robertas 
;
_cod_original_sg_symbol_Hall -p1
_cod_original_sg_symbol_H-M p-1
_cod_original_formula_sum 'C36 H25 F4 N12 O8.50 Zn4'
_cod_database_code 7200945

loop_
_symmetry_equiv_pos_as_xyz
'x, y, z'
'-x, -y, -z'

loop_
_atom_site_label
_atom_site_type_symbol
_atom_site_fract_x
_atom_site_fract_y
_atom_site_fract_z
_atom_site_U_iso_or_equiv
_atom_site_adp_type
_atom_site_occupancy
_atom_site_symmetry_multiplicity
_atom_site_calc_flag
_atom_site_refinement_flags
_atom_site_disorder_assembly
_atom_site_disorder_group
Zn1 Zn 0.59403(7) 1.40484(7) -0.05748(3) 0.02589(18) Uani 1 1 d . . .
Zn2 Zn 0.95219(7) 0.90072(7) -0.05462(3) 0.02491(18) Uani 1 1 d . . .
Zn3 Zn -0.10406(7) 0.45526(7) 0.44571(3) 0.02528(18) Uani 1 1 d . . .
Zn4 Zn -0.40545(7) -0.09416(7) 0.55802(3) 0.02640(19) Uani 1 1 d . . .
F1 F 0.6562(9) 1.4261(9) -0.4065(4) 0.123(3) Uani 1 1 d U . .
F2 F 1.0931(9) 0.9861(9) -0.4110(4) 0.131(3) Uani 1 1 d U . .
F3 F -0.0985(9) 0.7381(9) 0.0984(4) 0.130(3) Uani 1 1 d U . .
F4 F -0.4907(8) -0.1195(8) 0.9084(4) 0.112(2) Uani 1 1 d U . .
O1 O 0.6223(6) 1.4710(6) -0.1429(2) 0.0541(14) Uani 1 1 d . . .
O2 O 0.5519(6) 1.2521(6) -0.1292(2) 0.0503(14) Uani 1 1 d . . .
O3 O 0.9835(6) 0.9746(5) -0.1387(2) 0.0465(13) Uani 1 1 d . . .
O4 O 1.0613(6) 0.7625(6) -0.1376(3) 0.0555(15) Uani 1 1 d . . .
O5 O -0.0448(6) 0.4959(6) 0.3601(2) 0.0471(13) Uani 1 1 d . . .
O6 O -0.2595(6) 0.5746(6) 0.3754(3) 0.0542(14) Uani 1 1 d . . .
O7 O -0.2745(6) -0.0605(6) 0.6356(3) 0.0569(15) Uani 1 1 d . . .
O8 O -0.4917(6) -0.1218(6) 0.6414(2) 0.0555(15) Uani 1 1 d . . .
O1W O 1.281(3) 0.564(2) -0.1129(10) 0.055(6) Uani 0.25 1 d P . .
O2W O -0.408(3) 0.831(3) 0.3883(13) 0.090(11) Uani 0.25 1 d P . .
N1 N 0.8539(5) 1.0686(5) -0.0261(2) 0.0263(11) Uani 1 1 d . . .
N2 N 0.8880(5) 1.1424(5) 0.0125(2) 0.0275(11) Uani 1 1 d . . .
N3 N 0.7271(5) 1.2574(5) -0.0303(2) 0.0292(12) Uani 1 1 d . . .
N4 N 0.3994(5) 1.3608(5) -0.0115(2) 0.0275(11) Uani 1 1 d . . .
N5 N 0.3347(5) 1.4262(5) 0.0325(2) 0.0297(12) Uani 1 1 d . . .
N6 N 0.2008(5) 1.2475(5) 0.0302(2) 0.0302(12) Uani 1 1 d . . .
N7 N -0.3590(5) 0.0977(5) 0.5125(2) 0.0280(11) Uani 1 1 d . . .
N8 N -0.4292(5) 0.1668(5) 0.4707(3) 0.0307(12) Uani 1 1 d . . .
N9 N -0.2496(5) 0.3008(5) 0.4726(2) 0.0305(12) Uani 1 1 d . . .
N10 N 0.0691(5) 0.3590(5) 0.4702(2) 0.0283(12) Uani 1 1 d . . .
N11 N 0.1411(5) 0.3878(5) 0.5106(2) 0.0264(11) Uani 1 1 d . . .
N12 N 0.2554(5) 0.2265(6) 0.4677(3) 0.0308(12) Uani 1 1 d . . .
C1 C 0.7574(7) 1.1396(6) -0.0513(3) 0.0298(14) Uani 1 1 d . . .
H1 H 0.7161 1.1120 -0.0798 0.100 Uiso 1 1 calc . . .
C2 C 0.8092(7) 1.2541(6) 0.0093(3) 0.0310(14) Uani 1 1 d . . .
H2 H 0.8107 1.3220 0.0318 0.100 Uiso 1 1 calc . . .
C3 C 0.3160(7) 1.2566(6) -0.0115(3) 0.0296(14) Uani 1 1 d . . .
H3 H 0.3353 1.1959 -0.0377 0.100 Uiso 1 1 calc . . .
C4 C 0.2156(6) 1.3553(7) 0.0558(3) 0.0335(15) Uani 1 1 d . . .
H4 H 0.1496 1.3782 0.0865 0.100 Uiso 1 1 calc . . .
C5 C 0.6420(13) 1.4094(13) -0.3442(6) 0.085(3) Uani 1 1 d U . .
C6 C 0.6253(12) 1.5243(12) -0.3231(5) 0.081(3) Uani 1 1 d U . .
H6 H 0.6212 1.6110 -0.3472 0.100 Uiso 1 1 calc . . .
C7 C 0.6141(12) 1.5085(9) -0.2625(4) 0.068(3) Uani 1 1 d . . .
H7 H 0.6084 1.5872 -0.2456 0.100 Uiso 1 1 calc . . .
C8 C 0.6114(7) 1.3796(7) -0.2273(3) 0.0374(16) Uani 1 1 d . . .
C9 C 0.6290(11) 1.2661(9) -0.2531(4) 0.061(2) Uani 1 1 d . . .
H9 H 0.6265 1.1782 -0.2294 0.100 Uiso 1 1 calc . . .
C10 C 0.6501(14) 1.2770(10) -0.3125(4) 0.087(4) Uani 1 1 d . . .
H10 H 0.6686 1.2002 -0.3304 0.100 Uiso 1 1 calc . . .
C11 C 0.5926(7) 1.3645(8) -0.1624(3) 0.0363(16) Uani 1 1 d . . .
C12 C 1.0842(12) 0.9589(13) -0.3482(5) 0.081(3) Uani 1 1 d U . .
C13 C 1.0538(13) 1.0683(13) -0.3214(6) 0.089(3) Uani 1 1 d U . .
H13 H 1.0432 1.1573 -0.3425 0.100 Uiso 1 1 calc . . .
C14 C 1.0388(12) 1.0406(10) -0.2600(4) 0.067(3) Uani 1 1 d . . .
H14 H 1.0183 1.1124 -0.2392 0.100 Uiso 1 1 calc . . .
C15 C 1.0542(8) 0.9082(8) -0.2306(3) 0.0436(18) Uani 1 1 d . . .
C16 C 1.0860(10) 0.8030(10) -0.2617(5) 0.064(3) Uani 1 1 d . . .
H16 H 1.0994 0.7132 -0.2422 0.100 Uiso 1 1 calc . . .
C17 C 1.0980(12) 0.8315(12) -0.3227(5) 0.076(3) Uani 1 1 d . . .
H17 H 1.1153 0.7611 -0.3443 0.100 Uiso 1 1 calc . . .
C18 C 1.0342(7) 0.8781(8) -0.1650(3) 0.0387(17) Uani 1 1 d . . .
C19 C -0.2527(6) 0.1820(7) 0.5126(3) 0.0305(14) Uani 1 1 d . . .
H19 H -0.1884 0.1611 0.5373 0.100 Uiso 1 1 calc . . .
C20 C -0.3612(6) 0.2856(6) 0.4479(3) 0.0310(14) Uani 1 1 d . . .
H20 H -0.3871 0.3519 0.4181 0.100 Uiso 1 1 calc . . .
C21 C 0.1409(6) 0.2631(7) 0.4456(3) 0.0339(16) Uani 1 1 d . . .
H21 H 0.1145 0.2251 0.4160 0.100 Uiso 1 1 calc . . .
C22 C 0.2522(6) 0.3064(6) 0.5083(3) 0.0300(14) Uani 1 1 d . . .
H22 H 0.3190 0.3049 0.5318 0.100 Uiso 1 1 calc . . .
C23 C -0.1077(14) 0.6791(14) 0.1595(6) 0.092(4) Uani 1 1 d U . .
C24 C -0.0007(12) 0.6282(13) 0.1784(4) 0.080(3) Uani 1 1 d . . .
H24 H 0.0832 0.6213 0.1526 0.100 Uiso 1 1 calc . . .
C25 C -0.0118(9) 0.5831(9) 0.2389(4) 0.052(2) Uani 1 1 d . . .
H25 H 0.0645 0.5427 0.2536 0.100 Uiso 1 1 calc . . .
C26 C -0.1343(8) 0.5977(8) 0.2765(3) 0.0442(18) Uani 1 1 d . . .
C27 C -0.2468(10) 0.6592(12) 0.2529(4) 0.075(3) Uani 1 1 d . . .
H27 H -0.3312 0.6686 0.2781 0.100 Uiso 1 1 calc . . .
C28 C -0.2358(13) 0.7066(13) 0.1929(6) 0.090(3) Uani 1 1 d U . .
H28 H -0.3075 0.7526 0.1764 0.100 Uiso 1 1 calc . . .
C29 C -0.1490(9) 0.5552(7) 0.3407(4) 0.0425(18) Uani 1 1 d . . .
C30 C -0.4662(12) -0.1162(13) 0.8486(4) 0.077(3) Uani 1 1 d . . .
C31 C -0.3380(10) -0.1106(11) 0.8198(4) 0.063(2) Uani 1 1 d . . .
H31 H -0.2639 -0.1102 0.8395 0.100 Uiso 1 1 calc . . .
C32 C -0.3117(8) -0.1053(10) 0.7597(4) 0.056(2) Uani 1 1 d . . .
H32 H -0.2198 -0.1025 0.7391 0.100 Uiso 1 1 calc . . .
C33 C -0.4201(8) -0.1040(8) 0.7305(3) 0.0423(17) Uani 1 1 d . . .
C34 C -0.5519(10) -0.1122(16) 0.7612(4) 0.091(4) Uani 1 1 d . . .
H34 H -0.6270 -0.1171 0.7425 0.100 Uiso 1 1 calc . . .
C35 C -0.5756(16) -0.1133(15) 0.8226(7) 0.111(4) Uani 1 1 d U . .
H35 H -0.6662 -0.1120 0.8442 0.100 Uiso 1 1 calc . . .
C36 C -0.3915(8) -0.0953(7) 0.6647(3) 0.0384(16) Uani 1 1 d . . .

loop_
_atom_site_aniso_label
_atom_site_aniso_U_11
_atom_site_aniso_U_22
_atom_site_aniso_U_33
_atom_site_aniso_U_23
_atom_site_aniso_U_13
_atom_site_aniso_U_12
Zn1 0.0245(3) 0.0215(3) 0.0338(4) -0.0091(3) -0.0071(3) 0.0018(3)
Zn2 0.0238(3) 0.0220(3) 0.0323(4) -0.0091(3) -0.0098(3) 0.0005(3)
Zn3 0.0228(3) 0.0237(4) 0.0324(4) -0.0078(3) -0.0104(3) 0.0008(3)
Zn4 0.0229(3) 0.0225(3) 0.0359(4) -0.0052(3) -0.0112(3) 0.0016(3)
F1 0.126(3) 0.123(3) 0.121(3) -0.0246(11) -0.0231(11) 0.0007(10)
F2 0.133(3) 0.132(3) 0.129(3) -0.0262(11) -0.0246(11) 0.0010(10)
F3 0.130(3) 0.132(3) 0.128(3) -0.0229(11) -0.0260(11) 0.0009(10)
F4 0.112(2) 0.114(2) 0.110(2) -0.0208(11) -0.0220(11) 0.0021(10)
O1 0.074(4) 0.052(3) 0.039(3) -0.013(3) -0.011(3) -0.008(3)
O2 0.055(3) 0.051(3) 0.044(3) 0.000(3) -0.016(3) 0.002(3)
O3 0.062(3) 0.049(3) 0.030(3) -0.012(2) -0.009(3) -0.002(3)
O4 0.049(3) 0.056(4) 0.058(4) -0.004(3) -0.007(3) 0.000(3)
O5 0.056(3) 0.052(3) 0.034(3) -0.004(2) -0.014(3) 0.003(3)
O6 0.057(3) 0.058(4) 0.043(3) -0.004(3) -0.003(3) 0.001(3)
O7 0.056(4) 0.070(4) 0.046(3) -0.019(3) -0.006(3) 0.002(3)
O8 0.059(4) 0.071(4) 0.038(3) -0.010(3) -0.015(3) -0.008(3)
O1W 0.091(17) 0.033(11) 0.056(14) -0.027(10) -0.039(13) 0.045(11)
O2W 0.083(19) 0.11(2) 0.068(18) -0.017(17) 0.001(15) 0.075(18)
N1 0.029(3) 0.022(2) 0.032(3) -0.011(2) -0.011(2) 0.005(2)
N2 0.031(3) 0.025(3) 0.031(3) -0.011(2) -0.011(2) 0.003(2)
N3 0.028(3) 0.028(3) 0.037(3) -0.013(2) -0.011(2) 0.009(2)
N4 0.026(3) 0.024(3) 0.034(3) -0.009(2) -0.006(2) 0.001(2)
N5 0.027(3) 0.027(3) 0.036(3) -0.011(2) -0.004(2) 0.002(2)
N6 0.026(3) 0.029(3) 0.038(3) -0.015(2) -0.004(2) -0.002(2)
N7 0.027(3) 0.027(3) 0.032(3) -0.007(2) -0.008(2) -0.004(2)
N8 0.022(2) 0.029(3) 0.045(3) -0.007(2) -0.017(2) 0.003(2)
N9 0.032(3) 0.025(3) 0.038(3) -0.006(2) -0.014(2) -0.005(2)
N10 0.024(2) 0.027(3) 0.040(3) -0.012(2) -0.016(2) 0.005(2)
N11 0.023(2) 0.026(3) 0.033(3) -0.006(2) -0.012(2) 0.004(2)
N12 0.028(3) 0.034(3) 0.037(3) -0.015(3) -0.013(2) 0.007(2)
C1 0.035(3) 0.024(3) 0.037(4) -0.013(3) -0.016(3) 0.005(3)
C2 0.034(3) 0.030(3) 0.033(4) -0.010(3) -0.012(3) 0.004(3)
C3 0.032(3) 0.027(3) 0.032(4) -0.009(3) -0.010(3) -0.009(3)
C4 0.026(3) 0.032(3) 0.044(4) -0.015(3) -0.001(3) -0.002(3)
C5 0.087(3) 0.085(3) 0.084(3) -0.0169(12) -0.0158(12) 0.0010(10)
C6 0.082(3) 0.080(3) 0.080(3) -0.0155(12) -0.0151(11) 0.0011(10)
C7 0.128(9) 0.039(4) 0.033(4) -0.006(4) -0.004(5) -0.020(5)
C8 0.041(4) 0.039(4) 0.033(4) -0.009(3) -0.007(3) 0.000(3)
C9 0.092(7) 0.048(5) 0.039(5) -0.008(4) -0.005(5) -0.002(5)
C10 0.157(11) 0.051(6) 0.043(5) -0.021(5) 0.020(6) -0.029(6)
C11 0.033(4) 0.045(4) 0.034(4) -0.011(3) -0.011(3) 0.009(3)
C12 0.082(3) 0.081(3) 0.080(3) -0.0162(12) -0.0152(11) 0.0006(10)
C13 0.090(4) 0.089(4) 0.089(4) -0.0174(12) -0.0169(12) 0.0012(10)
C14 0.101(8) 0.055(5) 0.045(5) -0.017(4) -0.007(5) -0.023(5)
C15 0.040(4) 0.051(5) 0.040(4) -0.018(4) 0.002(3) -0.011(3)
C16 0.068(6) 0.063(6) 0.065(6) -0.027(5) -0.005(5) 0.006(5)
C17 0.088(7) 0.090(8) 0.059(6) -0.048(6) -0.004(6) 0.008(6)
C18 0.026(3) 0.052(5) 0.039(4) -0.011(4) -0.006(3) -0.008(3)
C19 0.029(3) 0.030(3) 0.035(4) -0.006(3) -0.013(3) -0.004(3)
C20 0.029(3) 0.027(3) 0.040(4) -0.001(3) -0.018(3) 0.000(3)
C21 0.026(3) 0.038(4) 0.048(4) -0.022(3) -0.021(3) 0.010(3)
C22 0.026(3) 0.030(3) 0.035(4) -0.006(3) -0.008(3) 0.006(3)
C23 0.092(4) 0.093(4) 0.091(4) -0.0173(12) -0.0181(12) 0.0007(10)
C24 0.073(7) 0.117(9) 0.037(5) -0.002(6) 0.012(5) -0.026(6)
C25 0.057(5) 0.059(5) 0.040(5) -0.006(4) -0.008(4) -0.014(4)
C26 0.048(4) 0.046(4) 0.036(4) 0.004(3) -0.012(4) -0.014(3)
C27 0.059(6) 0.114(9) 0.039(5) 0.026(5) -0.019(4) -0.025(6)
C28 0.089(4) 0.090(4) 0.089(4) -0.0162(12) -0.0182(12) 0.0013(10)
C29 0.054(5) 0.032(4) 0.044(4) -0.005(3) -0.017(4) -0.015(3)
C30 0.087(8) 0.119(9) 0.022(4) 0.003(5) -0.018(5) 0.004(7)
C31 0.052(5) 0.092(7) 0.052(6) -0.016(5) -0.024(5) 0.009(5)
C32 0.041(4) 0.084(7) 0.048(5) -0.015(5) -0.019(4) 0.016(4)
C33 0.043(4) 0.043(4) 0.042(4) -0.002(3) -0.016(4) -0.001(3)
C34 0.046(5) 0.191(13) 0.033(5) -0.013(7) -0.008(4) -0.022(7)
C35 0.111(4) 0.112(4) 0.111(4) -0.0210(13) -0.0217(13) 0.0020(10)
C36 0.049(4) 0.028(3) 0.042(4) -0.009(3) -0.017(4) 0.008(3)

loop_
_atom_type_symbol
_atom_type_description
_atom_type_scat_dispersion_real
_atom_type_scat_dispersion_imag
_atom_type_scat_source
C C 0.0033 0.0016 'International Tables Vol C Tables 4.2.6.8 and 6.1.1.4'
H H 0.0000 0.0000 'International Tables Vol C Tables 4.2.6.8 and 6.1.1.4'
N N 0.0061 0.0033 'International Tables Vol C Tables 4.2.6.8 and 6.1.1.4'
O O 0.0106 0.0060 'International Tables Vol C Tables 4.2.6.8 and 6.1.1.4'
F F 0.0171 0.0103 'International Tables Vol C Tables 4.2.6.8 and 6.1.1.4'
Zn Zn 0.2839 1.4301 'International Tables Vol C Tables 4.2.6.8 and 6.1.1.4'

loop_
_geom_angle_atom_site_label_1
_geom_angle_atom_site_label_2
_geom_angle_atom_site_label_3
_geom_angle
_geom_angle_site_symmetry_1
_geom_angle_site_symmetry_3
_geom_angle_publ_flag
O1 Zn1 N4 119.2(2) . . ?
O1 Zn1 N3 115.3(2) . . ?
N4 Zn1 N3 110.5(2) . . ?
O1 Zn1 N5 100.4(2) . 2_685 ?
N4 Zn1 N5 107.4(2) . 2_685 ?
N3 Zn1 N5 101.5(2) . 2_685 ?
O1 Zn1 C11 28.6(2) . . ?
N4 Zn1 C11 106.3(2) . . ?
N3 Zn1 C11 101.4(2) . . ?
N5 Zn1 C11 128.8(2) 2_685 . ?
O3 Zn2 N2 121.4(2) . 2_775 ?
O3 Zn2 N6 111.4(2) . 2_675 ?
N2 Zn2 N6 113.3(2) 2_775 2_675 ?
O3 Zn2 N1 98.3(2) . . ?
N2 Zn2 N1 106.73(19) 2_775 . ?
N6 Zn2 N1 102.6(2) 2_675 . ?
O5 Zn3 N11 119.6(2) . 2_566 ?
O5 Zn3 N9 111.8(2) . . ?
N11 Zn3 N9 113.9(2) 2_566 . ?
O5 Zn3 N10 100.8(2) . . ?
N11 Zn3 N10 106.0(2) 2_566 . ?
N9 Zn3 N10 102.0(2) . . ?
O8 Zn4 N7 119.6(2) . . ?
O8 Zn4 N12 118.3(2) . 2_556 ?
N7 Zn4 N12 110.3(2) . 2_556 ?
O8 Zn4 N8 97.3(2) . 2_456 ?
N7 Zn4 N8 107.4(2) . 2_456 ?
N12 Zn4 N8 100.4(2) 2_556 2_456 ?
O8 Zn4 C36 28.9(2) . . ?
N7 Zn4 C36 107.9(2) . . ?
N12 Zn4 C36 104.2(2) 2_556 . ?
N8 Zn4 C36 125.9(2) 2_456 . ?
C11 O1 Zn1 104.0(5) . . ?
C18 O3 Zn2 107.7(5) . . ?
C29 O5 Zn3 105.2(5) . . ?
C36 O8 Zn4 102.6(5) . . ?
C1 N1 N2 107.0(5) . . ?
C1 N1 Zn2 123.3(4) . . ?
N2 N1 Zn2 128.7(4) . . ?
C2 N2 N1 106.3(5) . . ?
C2 N2 Zn2 128.5(4) . 2_775 ?
N1 N2 Zn2 124.5(4) . 2_775 ?
C2 N3 C1 104.0(5) . . ?
C2 N3 Zn1 129.9(4) . . ?
C1 N3 Zn1 126.1(4) . . ?
C3 N4 N5 106.4(5) . . ?
C3 N4 Zn1 128.3(4) . . ?
N5 N4 Zn1 124.7(4) . . ?
C4 N5 N4 105.2(5) . . ?
C4 N5 Zn1 127.2(4) . 2_685 ?
N4 N5 Zn1 127.5(4) . 2_685 ?
C3 N6 C4 103.2(5) . . ?
C3 N6 Zn2 129.2(4) . 2_675 ?
C4 N6 Zn2 127.4(4) . 2_675 ?
C19 N7 N8 105.9(5) . . ?
C19 N7 Zn4 129.0(5) . . ?
N8 N7 Zn4 125.0(4) . . ?
C20 N8 N7 106.5(5) . . ?
C20 N8 Zn4 125.6(4) . 2_456 ?
N7 N8 Zn4 127.6(4) . 2_456 ?
C19 N9 C20 103.1(5) . . ?
C19 N9 Zn3 130.2(4) . . ?
C20 N9 Zn3 126.2(4) . . ?
C21 N10 N11 106.0(5) . . ?
C21 N10 Zn3 125.8(4) . . ?
N11 N10 Zn3 128.0(4) . . ?
C22 N11 N10 106.7(5) . . ?
C22 N11 Zn3 126.6(4) . 2_566 ?
N10 N11 Zn3 125.9(4) . 2_566 ?
C21 N12 C22 103.4(5) . . ?
C21 N12 Zn4 128.2(4) . 2_556 ?
C22 N12 Zn4 128.2(4) . 2_556 ?
N1 C1 N3 110.9(5) . . ?
N1 C1 H1 124.5 . . ?
N3 C1 H1 124.5 . . ?
N2 C2 N3 111.8(5) . . ?
N2 C2 H2 124.1 . . ?
N3 C2 H2 124.1 . . ?
N4 C3 N6 112.6(5) . . ?
N4 C3 H3 123.7 . . ?
N6 C3 H3 123.7 . . ?
N5 C4 N6 112.6(5) . . ?
N5 C4 H4 123.7 . . ?
N6 C4 H4 123.7 . . ?
C6 C5 C10 126.4(12) . . ?
C6 C5 F1 115.7(11) . . ?
C10 C5 F1 117.8(10) . . ?
C5 C6 C7 115.8(11) . . ?
C5 C6 H6 122.1 . . ?
C7 C6 H6 122.1 . . ?
C8 C7 C6 121.3(8) . . ?
C8 C7 H7 119.3 . . ?
C6 C7 H7 119.3 . . ?
C9 C8 C7 118.5(7) . . ?
C9 C8 C11 120.9(7) . . ?
C7 C8 C11 120.6(7) . . ?
C10 C9 C8 122.2(8) . . ?
C10 C9 H9 118.9 . . ?
C8 C9 H9 118.9 . . ?
C9 C10 C5 115.3(9) . . ?
C9 C10 H10 122.3 . . ?
C5 C10 H10 122.3 . . ?
O2 C11 O1 122.2(7) . . ?
O2 C11 C8 120.8(7) . . ?
O1 C11 C8 117.0(7) . . ?
O2 C11 Zn1 74.8(4) . . ?
O1 C11 Zn1 47.4(4) . . ?
C8 C11 Zn1 164.2(5) . . ?
C17 C12 C13 126.4(12) . . ?
C17 C12 F2 117.3(10) . . ?
C13 C12 F2 116.1(12) . . ?
C12 C13 C14 116.2(12) . . ?
C12 C13 H13 121.9 . . ?
C14 C13 H13 121.9 . . ?
C15 C14 C13 120.1(9) . . ?
C15 C14 H14 120.0 . . ?
C13 C14 H14 120.0 . . ?
C14 C15 C16 119.6(8) . . ?
C14 C15 C18 120.0(7) . . ?
C16 C15 C18 120.4(8) . . ?
C15 C16 C17 119.7(9) . . ?
C15 C16 H16 120.1 . . ?
C17 C16 H16 120.1 . . ?
C12 C17 C16 118.0(9) . . ?
C12 C17 H17 121.0 . . ?
C16 C17 H17 121.0 . . ?
O4 C18 O3 121.8(7) . . ?
O4 C18 C15 121.4(7) . . ?
O3 C18 C15 116.7(7) . . ?
N7 C19 N9 112.0(6) . . ?
N7 C19 H19 124.0 . . ?
N9 C19 H19 124.0 . . ?
N8 C20 N9 112.6(6) . . ?
N8 C20 H20 123.7 . . ?
N9 C20 H20 123.7 . . ?
N10 C21 N12 112.7(6) . . ?
N10 C21 H21 123.7 . . ?
N12 C21 H21 123.7 . . ?
N11 C22 N12 111.2(6) . . ?
N11 C22 H22 124.4 . . ?
N12 C22 H22 124.4 . . ?
C24 C23 C28 127.2(13) . . ?
C24 C23 F3 120.5(12) . . ?
C28 C23 F3 111.5(12) . . ?
C23 C24 C25 118.4(11) . . ?
C23 C24 H24 120.8 . . ?
C25 C24 H24 120.8 . . ?
C26 C25 C24 120.3(9) . . ?
C26 C25 H25 119.9 . . ?
C24 C25 H25 119.9 . . ?
C25 C26 C27 118.4(8) . . ?
C25 C26 C29 122.0(8) . . ?
C27 C26 C29 119.6(8) . . ?
C28 C27 C26 121.6(10) . . ?
C28 C27 H27 119.2 . . ?
C26 C27 H27 119.2 . . ?
C27 C28 C23 113.8(12) . . ?
C27 C28 H28 123.1 . . ?
C23 C28 H28 123.1 . . ?
O6 C29 O5 120.8(7) . . ?
O6 C29 C26 121.9(7) . . ?
O5 C29 C26 117.3(7) . . ?
C31 C30 C35 122.8(10) . . ?
C31 C30 F4 119.1(10) . . ?
C35 C30 F4 118.1(11) . . ?
C30 C31 C32 119.7(9) . . ?
C30 C31 H31 120.1 . . ?
C32 C31 H31 120.1 . . ?
C33 C32 C31 120.3(8) . . ?
C33 C32 H32 119.8 . . ?
C31 C32 H32 119.8 . . ?
C34 C33 C32 119.0(8) . . ?
C34 C33 C36 120.6(7) . . ?
C32 C33 C36 120.4(7) . . ?
C33 C34 C35 119.3(10) . . ?
C33 C34 H34 120.4 . . ?
C35 C34 H34 120.4 . . ?
C30 C35 C34 118.7(12) . . ?
C30 C35 H35 120.6 . . ?
C34 C35 H35 120.6 . . ?
O7 C36 O8 122.2(7) . . ?
O7 C36 C33 119.9(7) . . ?
O8 C36 C33 117.9(7) . . ?
O7 C36 Zn4 73.7(5) . . ?
O8 C36 Zn4 48.5(4) . . ?
C33 C36 Zn4 166.4(6) . . ?

loop_
_geom_bond_atom_site_label_1
_geom_bond_atom_site_label_2
_geom_bond_distance
_geom_bond_site_symmetry_2
_geom_bond_publ_flag
Zn1 O1 1.960(6) . ?
Zn1 N4 2.001(5) . ?
Zn1 N3 2.016(5) . ?
Zn1 N5 2.035(5) 2_685 ?
Zn1 C11 2.585(7) . ?
Zn2 O3 1.943(5) . ?
Zn2 N2 1.998(5) 2_775 ?
Zn2 N6 2.019(5) 2_675 ?
Zn2 N1 2.047(5) . ?
Zn3 O5 1.956(5) . ?
Zn3 N11 2.002(5) 2_566 ?
Zn3 N9 2.013(5) . ?
Zn3 N10 2.041(5) . ?
Zn4 O8 1.953(6) . ?
Zn4 N7 1.987(5) . ?
Zn4 N12 2.017(5) 2_556 ?
Zn4 N8 2.050(5) 2_456 ?
Zn4 C36 2.545(8) . ?
F1 C5 1.427(14) . ?
F2 C12 1.441(14) . ?
F3 C23 1.433(15) . ?
F4 C30 1.380(11) . ?
O1 C11 1.277(9) . ?
O2 C11 1.244(9) . ?
O3 C18 1.270(9) . ?
O4 C18 1.241(9) . ?
O5 C29 1.277(9) . ?
O6 C29 1.255(9) . ?
O7 C36 1.227(9) . ?
O8 C36 1.261(9) . ?
N1 C1 1.323(8) . ?
N1 N2 1.358(7) . ?
N2 C2 1.323(8) . ?
N2 Zn2 1.998(5) 2_775 ?
N3 C2 1.337(8) . ?
N3 C1 1.348(7) . ?
N4 C3 1.315(7) . ?
N4 N5 1.370(7) . ?
N5 C4 1.327(8) . ?
N5 Zn1 2.035(5) 2_685 ?
N6 C3 1.332(8) . ?
N6 C4 1.336(8) . ?
N6 Zn2 2.019(5) 2_675 ?
N7 C19 1.336(8) . ?
N7 N8 1.372(7) . ?
N8 C20 1.315(8) . ?
N8 Zn4 2.050(5) 2_456 ?
N9 C19 1.345(8) . ?
N9 C20 1.350(8) . ?
N10 C21 1.318(8) . ?
N10 N11 1.359(7) . ?
N11 C22 1.330(7) . ?
N11 Zn3 2.002(5) 2_566 ?
N12 C21 1.335(8) . ?
N12 C22 1.345(8) . ?
N12 Zn4 2.017(5) 2_556 ?
C1 H1 0.9300 . ?
C2 H2 0.9300 . ?
C3 H3 0.9300 . ?
C4 H4 0.9300 . ?
C5 C6 1.311(15) . ?
C5 C10 1.375(15) . ?
C6 C7 1.392(14) . ?
C6 H6 0.9300 . ?
C7 C8 1.368(11) . ?
C7 H7 0.9300 . ?
C8 C9 1.361(11) . ?
C8 C11 1.485(10) . ?
C9 C10 1.359(13) . ?
C9 H9 0.9300 . ?
C10 H10 0.9300 . ?
C12 C17 1.292(15) . ?
C12 C13 1.346(16) . ?
C13 C14 1.403(15) . ?
C13 H13 0.9300 . ?
C14 C15 1.368(12) . ?
C14 H14 0.9300 . ?
C15 C16 1.375(11) . ?
C15 C18 1.494(11) . ?
C16 C17 1.394(14) . ?
C16 H16 0.9300 . ?
C17 H17 0.9300 . ?
C19 H19 0.9300 . ?
C20 H20 0.9300 . ?
C21 H21 0.9300 . ?
C22 H22 0.9300 . ?
C23 C24 1.267(16) . ?
C23 C28 1.391(16) . ?
C24 C25 1.393(13) . ?
C24 H24 0.9300 . ?
C25 C26 1.365(11) . ?
C25 H25 0.9300 . ?
C26 C27 1.398(12) . ?
C26 C29 1.470(11) . ?
C27 C28 1.387(15) . ?
C27 H27 0.9300 . ?
C28 H28 0.9300 . ?
C30 C31 1.296(13) . ?
C30 C35 1.324(18) . ?
C31 C32 1.382(12) . ?
C31 H31 0.9300 . ?
C32 C33 1.365(11) . ?
C32 H32 0.9300 . ?
C33 C34 1.341(12) . ?
C33 C36 1.511(11) . ?
C34 C35 1.421(18) . ?
C34 H34 0.9300 . ?
C35 H35 0.9300 . ?
